data_4086480
loop_
_publ_author_name
'Korb, Marcus'
'Swarts, Pieter J.'
'Miesel, Dominique'
'Hildebrandt, Alexander'
'Swarts, Jannie C.'
'Lang, Heinrich'

_publ_section_title
;
 Nucleophilic Aromatic Substitution Reactions for the Synthesis of
 Ferrocenyl Aryl Ethers
;
_journal_issue 9
_journal_name_full Organometallics
_journal_page_first 1287
_journal_paper_doi 10.1021/acs.organomet.6b00157
_journal_volume 35
_journal_year 2016
_chemical_formula_moiety 'C26 H20 Fe2 N2 O6, C H Cl3'
_chemical_formula_sum 'C27 H21 Cl3 Fe2 N2 O6'
_chemical_formula_weight 687.51
_chemical_name_systematic
;
 ?
;
_space_group_crystal_system monoclinic
_space_group_IT_number 15
_space_group_name_Hall '-C 2yc'
_space_group_name_H-M_alt 'C 1 2/c 1'
_symmetry_space_group_name_Hall '-C 2yc'
_symmetry_space_group_name_H-M 'C 1 2/c 1'
_atom_sites_solution_hydrogens geom
_audit_creation_method SHELXL-2013
_cell_angle_alpha 90
_cell_angle_beta 94.255(4)
_cell_angle_gamma 90
_cell_formula_units_Z 8
_cell_length_a 19.9437(9)
_cell_length_b 9.7162(5)
_cell_length_c 28.3252(14)
_cell_measurement_reflns_used 5482
_cell_measurement_temperature 110(2)
_cell_measurement_theta_max 28.7280
_cell_measurement_theta_min 3.7170
_cell_volume 5473.6(5)
_computing_cell_refinement
;
CrysAlisPro, Agilent Technologies,
Version 1.171.37.31 (release 14-01-2014 CrysAlis171 .NET)
(compiled Jan 14 2014,18:38:05)
;
_computing_data_collection
;
CrysAlisPro, Agilent Technologies,
Version 1.171.37.31 (release 14-01-2014 CrysAlis171 .NET)
(compiled Jan 14 2014,18:38:05)
;
_computing_data_reduction
;
CrysAlisPro, Agilent Technologies,
Version 1.171.37.31 (release 14-01-2014 CrysAlis171 .NET)
(compiled Jan 14 2014,18:38:05)
;
_computing_structure_refinement 'SHELXL-2013 (Sheldrick, 2013)'
_computing_structure_solution 'SHELXS-2013 (Sheldrick, 2013)'
_diffrn_ambient_temperature 110(2)
_diffrn_measured_fraction_theta_full 0.998
_diffrn_measured_fraction_theta_max 0.998
_diffrn_measurement_device_type 'oxford gemini s'
_diffrn_measurement_method '\w scans'
_diffrn_radiation_type MoK\a
_diffrn_radiation_wavelength 0.71073
_diffrn_reflns_av_R_equivalents 0.0364
_diffrn_reflns_av_unetI/netI 0.0380
_diffrn_reflns_Laue_measured_fraction_full 0.998
_diffrn_reflns_Laue_measured_fraction_max 0.998
_diffrn_reflns_limit_h_max 22
_diffrn_reflns_limit_h_min -24
_diffrn_reflns_limit_k_max 11
_diffrn_reflns_limit_k_min -11
_diffrn_reflns_limit_l_max 34
_diffrn_reflns_limit_l_min -34
_diffrn_reflns_number 16021
_diffrn_reflns_point_group_measured_fraction_full 0.998
_diffrn_reflns_point_group_measured_fraction_max 0.998
_diffrn_reflns_theta_full 25.500
_diffrn_reflns_theta_max 25.498
_diffrn_reflns_theta_min 2.884
_diffrn_standards_decay_% 0
_diffrn_standards_interval_count 50
_diffrn_standards_interval_time 10
_diffrn_standards_number 2
_exptl_absorpt_coefficient_mu 1.399
_exptl_absorpt_correction_T_max 1.00000
_exptl_absorpt_correction_T_min 0.69295
_exptl_absorpt_correction_type multi-scan
_exptl_absorpt_process_details
;
CrysAlisPro, Agilent Technologies,
Version 1.171.37.31 (release 14-01-2014 CrysAlis171 .NET)
(compiled Jan 14 2014,18:38:05)
Empirical absorption correction using spherical harmonics,
 implemented in SCALE3 ABSPACK scaling algorithm.
;
_exptl_crystal_colour red
_exptl_crystal_density_diffrn 1.669
_exptl_crystal_description block
_exptl_crystal_F_000 2784
_exptl_crystal_size_max 0.4
_exptl_crystal_size_mid 0.3
_exptl_crystal_size_min 0.2
_refine_diff_density_max 0.581
_refine_diff_density_min -0.452
_refine_diff_density_rms 0.069
_refine_ls_extinction_method none
_refine_ls_goodness_of_fit_ref 1.062
_refine_ls_hydrogen_treatment constr
_refine_ls_matrix_type full
_refine_ls_number_parameters 392
_refine_ls_number_reflns 5094
_refine_ls_number_restraints 0
_refine_ls_restrained_S_all 1.062
_refine_ls_R_factor_all 0.0462
_refine_ls_R_factor_gt 0.0357
_refine_ls_shift/su_max 0.001
_refine_ls_shift/su_mean 0.000
_refine_ls_structure_factor_coef Fsqd
_refine_ls_weighting_details 'w=1/[\s^2^(Fo^2^)+(0.0432P)^2^+4.0747P] where P=(Fo^2^+2Fc^2^)/3'
_refine_ls_weighting_scheme calc
_refine_ls_wR_factor_gt 0.0857
_refine_ls_wR_factor_ref 0.0911
_reflns_Friedel_coverage 0.000
_reflns_number_gt 4269
_reflns_number_total 5094
_reflns_threshold_expression 'I > 2\s(I)'
_cod_data_source_file om6b00157_si_002.cif
_cod_data_source_block MK-386-N-F3
_cod_depositor_comments 'Adding full bibliography for 4086474--4086481.cif.'
_cod_database_code 4086480
_shelx_space_group_comment
;
The symmetry employed for this shelxl refinement is uniquely defined
by the following loop, which should always be used as a source of
symmetry information in preference to the above space-group names.
They are only intended as comments.
;
_shelxl_version_number 2013-4

loop_
_space_group_symop_operation_xyz
'x, y, z'
'-x, y, -z+1/2'
'x+1/2, y+1/2, z'
'-x+1/2, y+1/2, -z+1/2'
'-x, -y, -z'
'x, -y, z-1/2'
'-x+1/2, -y+1/2, -z'
'x+1/2, -y+1/2, z-1/2'

loop_
_atom_site_label
_atom_site_type_symbol
_atom_site_fract_x
_atom_site_fract_y
_atom_site_fract_z
_atom_site_U_iso_or_equiv
_atom_site_adp_type
_atom_site_occupancy
_atom_site_site_symmetry_order
_atom_site_calc_flag
_atom_site_refinement_flags_posn
_atom_site_refinement_flags_adp
_atom_site_refinement_flags_occupancy
_atom_site_disorder_assembly
_atom_site_disorder_group
C1 C -0.00193(12) -0.0310(2) 0.10467(8) 0.0186(5) Uani 1 1 d . . . . .
C2 C -0.05433(12) -0.1182(2) 0.08646(8) 0.0197(5) Uani 1 1 d . . . . .
C3 C -0.09640(12) -0.0760(2) 0.04793(8) 0.0207(5) Uani 1 1 d . . . . .
H3 H -0.1312 -0.1324 0.0359 0.025 Uiso 1 1 calc R U . . .
C4 C -0.08585(12) 0.0510(2) 0.02770(8) 0.0202(5) Uani 1 1 d . . . . .
C5 C -0.03328(12) 0.1343(2) 0.04476(8) 0.0193(5) Uani 1 1 d . . . . .
C6 C 0.00871(11) 0.0932(2) 0.08346(8) 0.0176(5) Uani 1 1 d . . . . .
H6 H 0.0439 0.1496 0.0950 0.021 Uiso 1 1 calc R U . . .
C7 C 0.08102(12) 0.0092(2) 0.16636(8) 0.0196(5) Uani 1 1 d . . . . .
C8 C 0.06340(14) 0.1071(2) 0.20054(8) 0.0262(6) Uani 1 1 d . . . . .
H8 H 0.0207 0.1244 0.2103 0.031 Uiso 1 1 calc R U . . .
C9 C 0.12449(15) 0.1735(3) 0.21691(10) 0.0338(7) Uani 1 1 d . . . . .
H9 H 0.1288 0.2423 0.2398 0.041 Uiso 1 1 calc R U . . .
C10 C 0.17756(14) 0.1171(3) 0.19253(9) 0.0317(7) Uani 1 1 d . . . . .
H10 H 0.2225 0.1429 0.1966 0.038 Uiso 1 1 calc R U . . .
C11 C 0.15050(12) 0.0143(3) 0.16065(9) 0.0236(6) Uani 1 1 d . . . . .
H11 H 0.1741 -0.0389 0.1402 0.028 Uiso 1 1 calc R U . . .
C12 C 0.10880(14) -0.2301(3) 0.24672(9) 0.0291(6) Uani 1 1 d . . . . .
H12 H 0.0806 -0.2898 0.2289 0.035 Uiso 1 1 calc R U . . .
C13 C 0.17884(14) -0.2154(3) 0.24342(9) 0.0318(6) Uani 1 1 d . . . . .
H13 H 0.2047 -0.2637 0.2230 0.038 Uiso 1 1 calc R U . . .
C14 C 0.20272(15) -0.1143(3) 0.27661(10) 0.0372(7) Uani 1 1 d . . . . .
H14 H 0.2470 -0.0847 0.2820 0.045 Uiso 1 1 calc R U . . .
C15 C 0.14683(16) -0.0663(3) 0.30016(9) 0.0365(7) Uani 1 1 d . . . . .
H15 H 0.1480 0.0008 0.3236 0.044 Uiso 1 1 calc R U . . .
C16 C 0.08923(14) -0.1380(3) 0.28189(9) 0.0314(6) Uani 1 1 d . . . . .
H16 H 0.0459 -0.1267 0.2913 0.038 Uiso 1 1 calc R U . . .
C17 C -0.11063(12) -0.3278(2) 0.09132(8) 0.0216(5) Uani 1 1 d . . . . .
C18 C -0.17840(12) -0.3245(3) 0.10337(9) 0.0263(6) Uani 1 1 d . . . . .
H18 H -0.1970 -0.2646 0.1244 0.032 Uiso 1 1 calc R U . . .
C19 C -0.21215(14) -0.4308(3) 0.07682(9) 0.0307(6) Uani 1 1 d . . . . .
H19 H -0.2574 -0.4532 0.0774 0.037 Uiso 1 1 calc R U . . .
C20 C -0.16540(15) -0.4971(3) 0.04930(9) 0.0323(7) Uani 1 1 d . . . . .
H20 H -0.1749 -0.5709 0.0290 0.039 Uiso 1 1 calc R U . . .
C21 C -0.10204(14) -0.4332(2) 0.05759(8) 0.0253(6) Uani 1 1 d . . . . .
H21 H -0.0626 -0.4557 0.0438 0.030 Uiso 1 1 calc R U . . .
C22 C -0.07527(15) -0.5332(3) 0.18157(9) 0.0313(6) Uani 1 1 d . . . . .
H22 H -0.0450 -0.4690 0.1951 0.038 Uiso 1 1 calc R U . . .
C23 C -0.06046(14) -0.6375(3) 0.14878(9) 0.0291(6) Uani 1 1 d . . . . .
H23 H -0.0188 -0.6536 0.1371 0.035 Uiso 1 1 calc R U . . .
C24 C -0.12024(14) -0.7129(3) 0.13696(9) 0.0292(6) Uani 1 1 d . . . . .
H24 H -0.1247 -0.7869 0.1161 0.035 Uiso 1 1 calc R U . . .
C25 C -0.17219(14) -0.6554(3) 0.16260(9) 0.0310(6) Uani 1 1 d . . . . .
H25 H -0.2166 -0.6851 0.1616 0.037 Uiso 1 1 calc R U . . .
C26 C -0.14396(16) -0.5440(3) 0.19008(9) 0.0332(7) Uani 1 1 d . . . . .
H26 H -0.1668 -0.4881 0.2102 0.040 Uiso 1 1 calc R U . . .
N1 N -0.01904(10) 0.2652(2) 0.02228(7) 0.0222(5) Uani 1 1 d . . . . .
N2 N -0.13552(10) 0.0919(2) -0.01068(7) 0.0225(5) Uani 1 1 d . . . . .
O1 O 0.03561(8) -0.08170(16) 0.14295(6) 0.0218(4) Uani 1 1 d . . . . .
O2 O -0.05975(8) -0.23931(16) 0.10941(6) 0.0232(4) Uani 1 1 d . . . . .
O3 O 0.02481(9) 0.33853(18) 0.04129(6) 0.0322(4) Uani 1 1 d . . . . .
O4 O -0.05146(10) 0.29576(19) -0.01474(6) 0.0400(5) Uani 1 1 d . . . . .
O5 O -0.17960(11) 0.1724(2) -0.00043(7) 0.0463(6) Uani 1 1 d . . . . .
O6 O -0.13277(10) 0.0381(2) -0.04843(7) 0.0406(5) Uani 1 1 d . . . . .
Fe1 Fe 0.13191(2) -0.03322(4) 0.22874(2) 0.02139(11) Uani 1 1 d . . . . .
Fe2 Fe -0.13416(2) -0.50968(3) 0.11970(2) 0.02194(11) Uani 1 1 d . . . . .
C27 C 0.1489(5) -0.4812(10) 0.0924(2) 0.0298(13) Uani 0.84 1 d . . P A 1
H27 H 0.1234 -0.4981 0.0621 0.036 Uiso 0.84 1 calc R U P A 1
Cl1 Cl 0.10720(8) -0.35338(13) 0.12197(4) 0.0725(4) Uani 0.84 1 d . . P A 1
Cl2 Cl 0.22994(8) -0.42509(17) 0.08042(5) 0.0640(4) Uani 0.84 1 d . . P A 1
Cl3 Cl 0.15305(5) -0.63389(9) 0.12344(4) 0.0450(3) Uani 0.84 1 d . . P A 1
C27' C 0.143(3) -0.479(6) 0.0820(16) 0.0298(13) Uani 0.16 1 d . . P B 2
H27' H 0.1116 -0.4542 0.0551 0.036 Uiso 0.16 1 calc R U P B 2
Cl2' Cl 0.1771(4) -0.6546(7) 0.0817(3) 0.088(2) Uani 0.16 1 d . . P B 2
Cl1' Cl 0.1066(5) -0.4852(13) 0.1418(4) 0.133(5) Uani 0.16 1 d . . P B 2
Cl3' Cl 0.2103(5) -0.3669(8) 0.0934(3) 0.076(3) Uani 0.16 1 d . . P B 2

loop_
_atom_site_aniso_label
_atom_site_aniso_U_11
_atom_site_aniso_U_22
_atom_site_aniso_U_33
_atom_site_aniso_U_23
_atom_site_aniso_U_13
_atom_site_aniso_U_12
C1 0.0182(12) 0.0165(12) 0.0212(12) 0.0004(10) 0.0025(9) 0.0023(10)
C2 0.0222(13) 0.0141(12) 0.0230(12) 0.0002(10) 0.0034(10) -0.0007(10)
C3 0.0205(13) 0.0173(12) 0.0239(12) -0.0011(10) -0.0005(10) -0.0030(10)
C4 0.0196(13) 0.0187(12) 0.0222(12) -0.0014(10) 0.0001(9) 0.0009(10)
C5 0.0208(13) 0.0131(12) 0.0245(13) 0.0013(10) 0.0050(10) 0.0004(10)
C6 0.0166(12) 0.0154(12) 0.0205(12) -0.0027(10) -0.0004(9) -0.0021(10)
C7 0.0207(13) 0.0177(12) 0.0191(12) 0.0051(10) -0.0060(9) -0.0024(10)
C8 0.0351(15) 0.0197(13) 0.0233(13) 0.0032(11) -0.0003(11) 0.0063(12)
C9 0.0524(19) 0.0179(13) 0.0289(14) -0.0003(11) -0.0123(13) -0.0003(13)
C10 0.0318(16) 0.0272(15) 0.0339(15) 0.0122(12) -0.0117(12) -0.0101(12)
C11 0.0224(13) 0.0263(14) 0.0220(13) 0.0080(11) 0.0007(10) -0.0012(11)
C12 0.0362(16) 0.0215(14) 0.0293(14) 0.0087(11) 0.0006(11) 0.0006(12)
C13 0.0346(16) 0.0285(15) 0.0331(15) 0.0125(12) 0.0079(12) 0.0107(13)
C14 0.0324(16) 0.0404(17) 0.0365(16) 0.0204(14) -0.0131(12) -0.0036(14)
C15 0.057(2) 0.0302(16) 0.0210(14) 0.0047(12) -0.0050(13) 0.0082(14)
C16 0.0329(16) 0.0335(15) 0.0284(14) 0.0120(12) 0.0065(11) 0.0083(13)
C17 0.0239(13) 0.0166(12) 0.0239(13) 0.0020(10) -0.0010(10) -0.0035(10)
C18 0.0249(14) 0.0238(14) 0.0306(14) 0.0031(11) 0.0049(11) -0.0002(11)
C19 0.0257(15) 0.0311(15) 0.0345(15) 0.0076(12) -0.0024(11) -0.0101(12)
C20 0.0486(18) 0.0234(14) 0.0239(14) 0.0014(11) -0.0051(12) -0.0126(13)
C21 0.0359(15) 0.0186(13) 0.0219(13) 0.0016(10) 0.0062(11) -0.0037(11)
C22 0.0452(18) 0.0214(14) 0.0260(14) 0.0028(11) -0.0053(12) 0.0008(13)
C23 0.0358(16) 0.0217(14) 0.0302(14) 0.0050(11) 0.0061(11) 0.0035(12)
C24 0.0432(17) 0.0149(13) 0.0305(14) 0.0022(11) 0.0102(12) -0.0008(12)
C25 0.0365(16) 0.0210(14) 0.0368(15) 0.0085(12) 0.0118(12) 0.0001(12)
C26 0.0532(19) 0.0234(14) 0.0242(14) 0.0047(11) 0.0110(12) 0.0074(14)
N1 0.0245(12) 0.0182(11) 0.0237(11) 0.0035(9) 0.0014(9) -0.0006(9)
N2 0.0210(11) 0.0226(11) 0.0233(11) 0.0029(9) -0.0034(8) -0.0031(9)
O1 0.0225(9) 0.0167(9) 0.0249(9) 0.0035(7) -0.0060(7) -0.0037(7)
O2 0.0263(10) 0.0145(8) 0.0280(9) 0.0043(7) -0.0038(7) -0.0065(7)
O3 0.0313(11) 0.0250(10) 0.0388(11) 0.0078(8) -0.0074(8) -0.0124(9)
O4 0.0520(13) 0.0308(11) 0.0345(11) 0.0154(9) -0.0152(9) -0.0134(10)
O5 0.0460(13) 0.0439(13) 0.0473(13) -0.0055(10) -0.0083(10) 0.0215(11)
O6 0.0353(12) 0.0567(14) 0.0289(11) -0.0113(10) -0.0036(8) 0.0068(10)
Fe1 0.0241(2) 0.0190(2) 0.0205(2) 0.00383(14) -0.00268(14) 0.00063(15)
Fe2 0.0275(2) 0.0154(2) 0.0233(2) 0.00024(14) 0.00456(15) -0.00401(15)
C27 0.040(3) 0.0240(16) 0.024(4) 0.008(3) -0.006(3) 0.0022(16)
Cl1 0.1213(11) 0.0582(7) 0.0369(6) -0.0061(5) -0.0007(6) 0.0475(8)
Cl2 0.0597(9) 0.0730(11) 0.0583(9) 0.0195(7) -0.0019(6) -0.0336(8)
Cl3 0.0412(5) 0.0278(5) 0.0627(6) 0.0202(4) -0.0172(5) -0.0074(4)
C27' 0.040(3) 0.0240(16) 0.024(4) 0.008(3) -0.006(3) 0.0022(16)
Cl2' 0.075(5) 0.050(4) 0.130(7) -0.002(4) -0.042(5) 0.026(3)
Cl1' 0.090(6) 0.199(11) 0.120(7) -0.079(8) 0.066(6) -0.077(7)
Cl3' 0.089(6) 0.048(5) 0.096(6) -0.015(4) 0.035(4) -0.042(4)

loop_
_atom_type_symbol
_atom_type_description
_atom_type_scat_dispersion_real
_atom_type_scat_dispersion_imag
_atom_type_scat_source
C C 0.0033 0.0016 'International Tables Vol C Tables 4.2.6.8 and 6.1.1.4'
H H 0.0000 0.0000 'International Tables Vol C Tables 4.2.6.8 and 6.1.1.4'
N N 0.0061 0.0033 'International Tables Vol C Tables 4.2.6.8 and 6.1.1.4'
O O 0.0106 0.0060 'International Tables Vol C Tables 4.2.6.8 and 6.1.1.4'
Fe Fe 0.3463 0.8444 'International Tables Vol C Tables 4.2.6.8 and 6.1.1.4'
Cl Cl 0.1484 0.1585 'International Tables Vol C Tables 4.2.6.8 and 6.1.1.4'

loop_
_geom_angle_atom_site_label_1
_geom_angle_atom_site_label_2
_geom_angle_atom_site_label_3
_geom_angle
O1 C1 C6 124.9(2)
O1 C1 C2 114.9(2)
C6 C1 C2 120.1(2)
O2 C2 C3 124.8(2)
O2 C2 C1 115.4(2)
C3 C2 C1 119.8(2)
C4 C3 C2 119.2(2)
C4 C3 H3 120.4
C2 C3 H3 120.4
C5 C4 C3 120.8(2)
C5 C4 N2 123.6(2)
C3 C4 N2 115.6(2)
C4 C5 C6 120.4(2)
C4 C5 N1 121.6(2)
C6 C5 N1 118.0(2)
C1 C6 C5 119.7(2)
C1 C6 H6 120.2
C5 C6 H6 120.2
O1 C7 C11 125.2(2)
O1 C7 C8 124.3(2)
C11 C7 C8 110.5(2)
O1 C7 Fe1 123.63(15)
C11 C7 Fe1 70.83(13)
C8 C7 Fe1 70.91(13)
C7 C8 C9 106.0(2)
C7 C8 Fe1 68.20(13)
C9 C8 Fe1 69.23(15)
C7 C8 H8 127.0
C9 C8 H8 127.0
Fe1 C8 H8 127.1
C10 C9 C8 108.5(2)
C10 C9 Fe1 69.61(15)
C8 C9 Fe1 69.98(14)
C10 C9 H9 125.7
C8 C9 H9 125.7
Fe1 C9 H9 126.3
C9 C10 C11 108.6(2)
C9 C10 Fe1 69.75(16)
C11 C10 Fe1 69.77(14)
C9 C10 H10 125.7
C11 C10 H10 125.7
Fe1 C10 H10 126.3
C7 C11 C10 106.3(2)
C7 C11 Fe1 68.57(14)
C10 C11 Fe1 69.34(14)
C7 C11 H11 126.8
C10 C11 H11 126.8
Fe1 C11 H11 126.8
C13 C12 C16 107.9(2)
C13 C12 Fe1 69.30(15)
C16 C12 Fe1 70.24(15)
C13 C12 H12 126.0
C16 C12 H12 126.0
Fe1 C12 H12 126.0
C12 C13 C14 108.1(3)
C12 C13 Fe1 70.06(15)
C14 C13 Fe1 70.04(15)
C12 C13 H13 125.9
C14 C13 H13 125.9
Fe1 C13 H13 125.5
C13 C14 C15 107.6(3)
C13 C14 Fe1 69.22(15)
C15 C14 Fe1 69.93(15)
C13 C14 H14 126.2
C15 C14 H14 126.2
Fe1 C14 H14 126.2
C16 C15 C14 108.2(2)
C16 C15 Fe1 70.12(15)
C14 C15 Fe1 69.46(15)
C16 C15 H15 125.9
C14 C15 H15 125.9
Fe1 C15 H15 126.1
C15 C16 C12 108.1(2)
C15 C16 Fe1 69.72(15)
C12 C16 Fe1 69.31(15)
C15 C16 H16 125.9
C12 C16 H16 125.9
Fe1 C16 H16 126.6
O2 C17 C18 125.2(2)
O2 C17 C21 124.7(2)
C18 C17 C21 110.0(2)
O2 C17 Fe2 125.34(16)
C18 C17 Fe2 70.68(14)
C21 C17 Fe2 71.23(14)
C19 C18 C17 106.2(2)
C19 C18 Fe2 70.01(15)
C17 C18 Fe2 68.36(14)
C19 C18 H18 126.9
C17 C18 H18 126.9
Fe2 C18 H18 126.3
C20 C19 C18 108.5(2)
C20 C19 Fe2 69.76(15)
C18 C19 Fe2 69.44(15)
C20 C19 H19 125.7
C18 C19 H19 125.7
Fe2 C19 H19 126.6
C21 C20 C19 109.1(2)
C21 C20 Fe2 70.15(14)
C19 C20 Fe2 69.87(15)
C21 C20 H20 125.5
C19 C20 H20 125.5
Fe2 C20 H20 126.1
C20 C21 C17 106.1(2)
C20 C21 Fe2 69.60(15)
C17 C21 Fe2 67.92(13)
C20 C21 H21 126.9
C17 C21 H21 126.9
Fe2 C21 H21 127.1
C26 C22 C23 108.0(2)
C26 C22 Fe2 69.66(15)
C23 C22 Fe2 69.77(15)
C26 C22 H22 126.0
C23 C22 H22 126.0
Fe2 C22 H22 126.2
C24 C23 C22 108.1(2)
C24 C23 Fe2 69.70(15)
C22 C23 Fe2 69.67(15)
C24 C23 H23 125.9
C22 C23 H23 125.9
Fe2 C23 H23 126.3
C23 C24 C25 107.9(2)
C23 C24 Fe2 69.82(14)
C25 C24 Fe2 69.63(14)
C23 C24 H24 126.0
C25 C24 H24 126.0
Fe2 C24 H24 126.1
C24 C25 C26 107.7(3)
C24 C25 Fe2 69.70(15)
C26 C25 Fe2 69.53(15)
C24 C25 H25 126.1
C26 C25 H25 126.1
Fe2 C25 H25 126.2
C22 C26 C25 108.2(2)
C22 C26 Fe2 69.97(15)
C25 C26 Fe2 69.73(15)
C22 C26 H26 125.9
C25 C26 H26 125.9
Fe2 C26 H26 126.0
O3 N1 O4 123.4(2)
O3 N1 C5 118.18(19)
O4 N1 C5 118.5(2)
O6 N2 O5 124.9(2)
O6 N2 C4 118.1(2)
O5 N2 C4 116.9(2)
C1 O1 C7 116.60(17)
C2 O2 C17 116.14(18)
C7 Fe1 C13 123.55(11)
C7 Fe1 C10 68.07(10)
C13 Fe1 C10 120.77(11)
C7 Fe1 C9 68.20(10)
C13 Fe1 C9 156.72(12)
C10 Fe1 C9 40.64(11)
C7 Fe1 C12 107.60(10)
C13 Fe1 C12 40.64(11)
C10 Fe1 C12 156.20(12)
C9 Fe1 C12 161.59(12)
C7 Fe1 C14 160.10(12)
C13 Fe1 C14 40.74(11)
C10 Fe1 C14 107.34(11)
C9 Fe1 C14 121.81(11)
C12 Fe1 C14 68.32(11)
C7 Fe1 C11 40.60(10)
C13 Fe1 C11 106.08(11)
C10 Fe1 C11 40.89(10)
C9 Fe1 C11 68.82(11)
C12 Fe1 C11 120.49(10)
C14 Fe1 C11 123.29(11)
C7 Fe1 C15 157.75(12)
C13 Fe1 C15 68.28(11)
C10 Fe1 C15 124.90(11)
C9 Fe1 C15 108.68(11)
C12 Fe1 C15 67.99(11)
C14 Fe1 C15 40.61(12)
C11 Fe1 C15 160.80(12)
C7 Fe1 C8 40.89(10)
C13 Fe1 C8 160.60(11)
C10 Fe1 C8 68.70(11)
C9 Fe1 C8 40.79(10)
C12 Fe1 C8 124.36(11)
C14 Fe1 C8 157.45(11)
C11 Fe1 C8 69.17(10)
C15 Fe1 C8 122.22(11)
C7 Fe1 C16 122.37(10)
C13 Fe1 C16 68.15(11)
C10 Fe1 C16 161.64(11)
C9 Fe1 C16 125.41(12)
C12 Fe1 C16 40.45(10)
C14 Fe1 C16 68.02(11)
C11 Fe1 C16 156.63(11)
C15 Fe1 C16 40.16(11)
C8 Fe1 C16 108.35(11)
C17 Fe2 C18 40.96(10)
C17 Fe2 C26 125.09(10)
C18 Fe2 C26 107.08(11)
C17 Fe2 C25 162.24(10)
C18 Fe2 C25 124.81(10)
C26 Fe2 C25 40.74(11)
C17 Fe2 C20 67.77(10)
C18 Fe2 C20 68.39(11)
C26 Fe2 C20 156.16(12)
C25 Fe2 C20 121.31(11)
C17 Fe2 C24 155.64(11)
C18 Fe2 C24 162.23(11)
C26 Fe2 C24 68.36(10)
C25 Fe2 C24 40.67(10)
C20 Fe2 C24 108.41(11)
C17 Fe2 C22 107.69(10)
C18 Fe2 C22 120.18(10)
C26 Fe2 C22 40.37(11)
C25 Fe2 C22 68.25(11)
C20 Fe2 C22 162.38(12)
C24 Fe2 C22 68.26(11)
C17 Fe2 C19 67.92(10)
C18 Fe2 C19 40.56(10)
C26 Fe2 C19 121.03(11)
C25 Fe2 C19 108.17(11)
C20 Fe2 C19 40.37(11)
C24 Fe2 C19 125.82(11)
C22 Fe2 C19 155.54(11)
C17 Fe2 C23 120.76(10)
C18 Fe2 C23 155.49(10)
C26 Fe2 C23 68.10(11)
C25 Fe2 C23 68.20(11)
C20 Fe2 C23 125.77(11)
C24 Fe2 C23 40.48(10)
C22 Fe2 C23 40.57(10)
C19 Fe2 C23 162.66(11)
C17 Fe2 C21 40.85(10)
C18 Fe2 C21 69.17(10)
C26 Fe2 C21 162.14(11)
C25 Fe2 C21 155.58(10)
C20 Fe2 C21 40.25(10)
C24 Fe2 C21 120.49(10)
C22 Fe2 C21 125.25(11)
C19 Fe2 C21 68.20(11)
C23 Fe2 C21 107.65(11)
Cl3 C27 Cl1 112.1(5)
Cl3 C27 Cl2 110.7(5)
Cl1 C27 Cl2 110.4(5)
Cl3 C27 H27 107.8
Cl1 C27 H27 107.8
Cl2 C27 H27 107.8
Cl3' C27' Cl2' 108(3)
Cl3' C27' Cl1' 101(2)
Cl2' C27' Cl1' 98(3)
Cl3' C27' H27' 115.8
Cl2' C27' H27' 115.8
Cl1' C27' H27' 115.8

loop_
_geom_bond_atom_site_label_1
_geom_bond_atom_site_label_2
_geom_bond_distance
C1 O1 1.363(3)
C1 C6 1.372(3)
C1 C2 1.413(3)
C2 O2 1.352(3)
C2 C3 1.388(3)
C3 C4 1.383(3)
C3 H3 0.9300
C4 C5 1.382(3)
C4 N2 1.470(3)
C5 C6 1.388(3)
C5 N1 1.460(3)
C6 H6 0.9300
C7 O1 1.397(3)
C7 C11 1.408(3)
C7 C8 1.420(3)
C7 Fe1 2.014(2)
C8 C9 1.425(4)
C8 Fe1 2.050(2)
C8 H8 0.9300
C9 C10 1.416(4)
C9 Fe1 2.040(3)
C9 H9 0.9300
C10 C11 1.426(4)
C10 Fe1 2.038(3)
C10 H10 0.9300
C11 Fe1 2.044(2)
C11 H11 0.9300
C12 C13 1.414(4)
C12 C16 1.416(4)
C12 Fe1 2.041(3)
C12 H12 0.9300
C13 C14 1.418(4)
C13 Fe1 2.031(3)
C13 H13 0.9300
C14 C15 1.419(4)
C14 Fe1 2.042(3)
C14 H14 0.9300
C15 C16 1.408(4)
C15 Fe1 2.048(3)
C15 H15 0.9300
C16 Fe1 2.053(3)
C16 H16 0.9300
C17 O2 1.398(3)
C17 C18 1.419(3)
C17 C21 1.420(3)
C17 Fe2 2.012(2)
C18 C19 1.418(4)
C18 Fe2 2.042(3)
C18 H18 0.9300
C19 C20 1.414(4)
C19 Fe2 2.050(3)
C19 H19 0.9300
C20 C21 1.412(4)
C20 Fe2 2.048(3)
C20 H20 0.9300
C21 Fe2 2.055(2)
C21 H21 0.9300
C22 C26 1.412(4)
C22 C23 1.421(4)
C22 Fe2 2.049(3)
C22 H22 0.9300
C23 C24 1.418(4)
C23 Fe2 2.050(3)
C23 H23 0.9300
C24 C25 1.423(4)
C24 Fe2 2.048(3)
C24 H24 0.9300
C25 C26 1.424(4)
C25 Fe2 2.047(3)
C25 H25 0.9300
C26 Fe2 2.045(3)
C26 H26 0.9300
N1 O3 1.222(3)
N1 O4 1.227(3)
N2 O6 1.195(3)
N2 O5 1.228(3)
C27 Cl3 1.723(9)
C27 Cl1 1.743(11)
C27 Cl2 1.763(11)
C27 H27 0.9800
C27' Cl3' 1.73(6)
C27' Cl2' 1.84(6)
C27' Cl1' 1.89(6)
C27' H27' 0.9800

loop_
_geom_torsion_atom_site_label_1
_geom_torsion_atom_site_label_2
_geom_torsion_atom_site_label_3
_geom_torsion_atom_site_label_4
_geom_torsion
O1 C1 C2 O2 -0.1(3)
C6 C1 C2 O2 178.8(2)
O1 C1 C2 C3 179.0(2)
C6 C1 C2 C3 -2.0(4)
O2 C2 C3 C4 179.6(2)
C1 C2 C3 C4 0.5(4)
C2 C3 C4 C5 1.4(4)
C2 C3 C4 N2 -175.8(2)
C3 C4 C5 C6 -1.8(4)
N2 C4 C5 C6 175.1(2)
C3 C4 C5 N1 176.6(2)
N2 C4 C5 N1 -6.5(4)
O1 C1 C6 C5 -179.5(2)
C2 C1 C6 C5 1.6(3)
C4 C5 C6 C1 0.3(4)
N1 C5 C6 C1 -178.1(2)
O1 C7 C8 C9 177.4(2)
C11 C7 C8 C9 -0.8(3)
Fe1 C7 C8 C9 59.17(17)
O1 C7 C8 Fe1 118.3(2)
C11 C7 C8 Fe1 -59.98(17)
C7 C8 C9 C10 0.6(3)
Fe1 C8 C9 C10 59.11(18)
C7 C8 C9 Fe1 -58.51(16)
C8 C9 C10 C11 -0.2(3)
Fe1 C9 C10 C11 59.15(17)
C8 C9 C10 Fe1 -59.34(18)
O1 C7 C11 C10 -177.5(2)
C8 C7 C11 C10 0.7(3)
Fe1 C7 C11 C10 -59.34(16)
O1 C7 C11 Fe1 -118.2(2)
C8 C7 C11 Fe1 60.02(17)
C9 C10 C11 C7 -0.3(3)
Fe1 C10 C11 C7 58.84(16)
C9 C10 C11 Fe1 -59.14(18)
C16 C12 C13 C14 0.1(3)
Fe1 C12 C13 C14 59.96(18)
C16 C12 C13 Fe1 -59.85(17)
C12 C13 C14 C15 -0.3(3)
Fe1 C13 C14 C15 59.64(18)
C12 C13 C14 Fe1 -59.97(17)
C13 C14 C15 C16 0.4(3)
Fe1 C14 C15 C16 59.62(18)
C13 C14 C15 Fe1 -59.20(18)
C14 C15 C16 C12 -0.4(3)
Fe1 C15 C16 C12 58.85(17)
C14 C15 C16 Fe1 -59.21(18)
C13 C12 C16 C15 0.2(3)
Fe1 C12 C16 C15 -59.10(18)
C13 C12 C16 Fe1 59.26(17)
O2 C17 C18 C19 179.7(2)
C21 C17 C18 C19 0.5(3)
Fe2 C17 C18 C19 -60.11(17)
O2 C17 C18 Fe2 -120.2(2)
C21 C17 C18 Fe2 60.60(17)
C17 C18 C19 C20 0.1(3)
Fe2 C18 C19 C20 -58.98(18)
C17 C18 C19 Fe2 59.04(17)
C18 C19 C20 C21 -0.6(3)
Fe2 C19 C20 C21 -59.38(18)
C18 C19 C20 Fe2 58.78(18)
C19 C20 C21 C17 0.9(3)
Fe2 C20 C21 C17 -58.32(16)
C19 C20 C21 Fe2 59.21(18)
O2 C17 C21 C20 179.9(2)
C18 C17 C21 C20 -0.9(3)
Fe2 C17 C21 C20 59.41(17)
O2 C17 C21 Fe2 120.5(2)
C18 C17 C21 Fe2 -60.26(17)
C26 C22 C23 C24 0.1(3)
Fe2 C22 C23 C24 -59.28(18)
C26 C22 C23 Fe2 59.36(18)
C22 C23 C24 C25 -0.2(3)
Fe2 C23 C24 C25 -59.43(18)
C22 C23 C24 Fe2 59.27(17)
C23 C24 C25 C26 0.2(3)
Fe2 C24 C25 C26 -59.36(18)
C23 C24 C25 Fe2 59.55(17)
C23 C22 C26 C25 0.0(3)
Fe2 C22 C26 C25 59.47(18)
C23 C22 C26 Fe2 -59.43(17)
C24 C25 C26 C22 -0.1(3)
Fe2 C25 C26 C22 -59.61(18)
C24 C25 C26 Fe2 59.47(18)
C4 C5 N1 O3 174.4(2)
C6 C5 N1 O3 -7.1(3)
C4 C5 N1 O4 -5.8(3)
C6 C5 N1 O4 172.6(2)
C5 C4 N2 O6 107.8(3)
C3 C4 N2 O6 -75.1(3)
C5 C4 N2 O5 -77.0(3)
C3 C4 N2 O5 100.1(3)
C6 C1 O1 C7 10.6(3)
C2 C1 O1 C7 -170.5(2)
C11 C7 O1 C1 -99.9(3)
C8 C7 O1 C1 82.2(3)
Fe1 C7 O1 C1 170.90(17)
C3 C2 O2 C17 2.0(3)
C1 C2 O2 C17 -178.9(2)
C18 C17 O2 C2 -86.4(3)
C21 C17 O2 C2 92.7(3)
Fe2 C17 O2 C2 -176.59(17)
